data_7232607
loop_
_publ_author_name
'Fornasari, Luca'
'd'Agostino, Simone'
'Braga, Dario'

_publ_section_title
;
 Supramolecular zwitterions based on a novel boronic acid--squarate
 dianion synthon
;
_journal_issue 20
_journal_name_full CrystEngComm
_journal_page_first 3186
_journal_paper_doi 10.1039/C9CE00367C
_journal_volume 21
_journal_year 2019
_chemical_formula_moiety 'C4 O4, 2(H2 O), 2(C11 H11 B N O2)'
_chemical_formula_sum 'C26 H26 B2 N2 O10'
_chemical_formula_weight 548.11
_space_group_crystal_system monoclinic
_space_group_IT_number 14
_space_group_name_Hall '-P 2ybc'
_space_group_name_H-M_alt 'P 1 21/c 1'
_symmetry_space_group_name_Hall '-P 2ybc'
_symmetry_space_group_name_H-M 'P 1 21/c 1'
_atom_sites_solution_hydrogens mixed
_atom_sites_solution_primary dual
_audit_creation_date 2019-02-26
_audit_creation_method
;
Olex2 1.2
(compiled 2018.05.29 svn.r3508 for OlexSys, GUI svn.r5506)
;
_audit_update_record
;
2019-02-28 deposited with the CCDC.    2019-04-15 downloaded from the CCDC.
;
_cell_angle_alpha 90
_cell_angle_beta 90.340(9)
_cell_angle_gamma 90
_cell_formula_units_Z 2
_cell_length_a 3.9208(4)
_cell_length_b 10.4450(9)
_cell_length_c 29.717(3)
_cell_measurement_reflns_used 1142
_cell_measurement_temperature 298.15
_cell_measurement_theta_max 27.9310
_cell_measurement_theta_min 3.9460
_cell_volume 1217.0(2)
_computing_cell_refinement 'CrysAlisPro 1.171.38.46 (Rigaku OD, 2015)'
_computing_data_collection 'CrysAlisPro 1.171.38.46 (Rigaku OD, 2015)'
_computing_data_reduction 'CrysAlisPro 1.171.38.46 (Rigaku OD, 2015)'
_computing_molecular_graphics 'Olex2 (Dolomanov et al., 2009)'
_computing_publication_material 'Olex2 (Dolomanov et al., 2009)'
_computing_structure_refinement 'ShelXL (Sheldrick, 2015)'
_computing_structure_solution 'ShelXT (Sheldrick, 2015)'
_diffrn_ambient_temperature 298.15
_diffrn_detector 'CCD plate'
_diffrn_detector_area_resol_mean 16.1340
_diffrn_detector_type Sapphire3
_diffrn_measured_fraction_theta_full 0.998
_diffrn_measured_fraction_theta_max 0.820
_diffrn_measurement_details
;
List of Runs (angles in degrees, time in seconds):

  # Type    Start    End  Width  t~exp~   \w     \q     \k     \f   Frames
#--------------------------------------------------------------------------
  1  \w    -15.00  24.00   0.50    5.83    --  -16.67 -99.00-150.00   78
  2  \w    -82.00 -11.00   0.50    5.83    --  -16.67 -77.00  60.00  142
  3  \w    -45.00  41.00   0.50    5.83    --  -16.67  77.00 -30.00  172
;
_diffrn_measurement_device 'four-circle diffractometer'
_diffrn_measurement_device_type 'Xcalibur, Sapphire3'
_diffrn_measurement_method '\w scans'
_diffrn_orient_matrix_type 'CrysAlisPro convention (1999,Acta A55,543-557)'
_diffrn_orient_matrix_UB_11 0.0333519000
_diffrn_orient_matrix_UB_12 0.0178118000
_diffrn_orient_matrix_UB_13 0.0226215000
_diffrn_orient_matrix_UB_21 -0.1776939000
_diffrn_orient_matrix_UB_22 0.0010852000
_diffrn_orient_matrix_UB_23 0.0043117000
_diffrn_orient_matrix_UB_31 0.0060425000
_diffrn_orient_matrix_UB_32 -0.0655498000
_diffrn_orient_matrix_UB_33 0.0062479000
_diffrn_radiation_monochromator graphite
_diffrn_radiation_probe x-ray
_diffrn_radiation_type MoK\a
_diffrn_radiation_wavelength 0.71073
_diffrn_reflns_av_R_equivalents 0.0287
_diffrn_reflns_av_unetI/netI 0.0476
_diffrn_reflns_Laue_measured_fraction_full 0.998
_diffrn_reflns_Laue_measured_fraction_max 0.820
_diffrn_reflns_limit_h_max 5
_diffrn_reflns_limit_h_min -4
_diffrn_reflns_limit_k_max 13
_diffrn_reflns_limit_k_min -12
_diffrn_reflns_limit_l_max 40
_diffrn_reflns_limit_l_min -37
_diffrn_reflns_number 4924
_diffrn_reflns_point_group_measured_fraction_full 0.998
_diffrn_reflns_point_group_measured_fraction_max 0.820
_diffrn_reflns_theta_full 25.242
_diffrn_reflns_theta_max 29.177
_diffrn_reflns_theta_min 3.365
_diffrn_source 'fine-focus sealed X-ray tube'
_diffrn_source_type 'Enhance (Mo) X-ray Source'
_exptl_absorpt_coefficient_mu 0.114
_exptl_absorpt_correction_T_max 1.00000
_exptl_absorpt_correction_T_min 0.56446
_exptl_absorpt_correction_type multi-scan
_exptl_absorpt_process_details
;
CrysAlisPro 1.171.38.46 (Rigaku Oxford Diffraction, 2015)
Empirical absorption correction using spherical harmonics,
 implemented in SCALE3 ABSPACK scaling algorithm.
;
_exptl_crystal_colour yellow
_exptl_crystal_colour_primary yellow
_exptl_crystal_density_diffrn 1.496
_exptl_crystal_description plate
_exptl_crystal_F_000 572
_exptl_crystal_size_max 0.2
_exptl_crystal_size_mid 0.2
_exptl_crystal_size_min 0.03
_refine_diff_density_max 0.262
_refine_diff_density_min -0.269
_refine_diff_density_rms 0.058
_refine_ls_extinction_method none
_refine_ls_goodness_of_fit_ref 1.014
_refine_ls_hydrogen_treatment constr
_refine_ls_matrix_type full
_refine_ls_number_parameters 186
_refine_ls_number_reflns 2712
_refine_ls_number_restraints 0
_refine_ls_restrained_S_all 1.014
_refine_ls_R_factor_all 0.0895
_refine_ls_R_factor_gt 0.0574
_refine_ls_shift/su_max 0.000
_refine_ls_shift/su_mean 0.000
_refine_ls_structure_factor_coef Fsqd
_refine_ls_weighting_details 'w=1/[\s^2^(Fo^2^)+(0.0778P)^2^] where P=(Fo^2^+2Fc^2^)/3'
_refine_ls_weighting_scheme calc
_refine_ls_wR_factor_gt 0.1387
_refine_ls_wR_factor_ref 0.1677
_reflns_Friedel_coverage 0.000
_reflns_number_gt 1739
_reflns_number_total 2712
_reflns_threshold_expression 'I > 2\s(I)'
_cod_data_source_file c9ce00367c2.cif
_cod_data_source_block 1c
_cod_depositor_comments 'Adding full bibliography for 7232605--7232608.cif.'
_cod_original_cell_volume 1216.97(19)
_cod_database_code 7232607
_shelx_shelxl_version_number 2016/6
_shelx_space_group_comment
;
The symmetry employed for this shelxl refinement is uniquely defined
by the following loop, which should always be used as a source of
symmetry information in preference to the above space-group names.
They are only intended as comments.
;
_shelx_estimated_absorpt_t_max 0.997
_shelx_estimated_absorpt_t_min 0.978
_reflns_odcompleteness_completeness 99.69
_reflns_odcompleteness_iscentric 1
_reflns_odcompleteness_theta 26.32
_olex2_refinement_description
;
1. Fixed Uiso
 At 1.2 times of:
  All C(H) groups, All N(H) groups
 At 1.5 times of:
  All O(H) groups, All O(H,H) groups
2.a Free rotating group:
 O5(H5A,H5B)
2.b Aromatic/amide H refined with riding coordinates:
 N1(H1), C5(H5), C8(H8), C7(H7), C4(H4A), C10(H10), C13(H13), C11(H11), C12(H12)
2.c Idealised tetrahedral OH refined as rotating group:
 O4(H4), O3(H3)
;
_olex2_submission_special_instructions 'No special instructions were received'
_oxdiff_exptl_absorpt_empirical_details
;
Empirical correction (ABSPACK) includes:
- Absorption correction using spherical harmonics
- Frame scaling
;
_oxdiff_exptl_absorpt_empirical_full_max 1.415
_oxdiff_exptl_absorpt_empirical_full_min 0.673

loop_
_space_group_symop_operation_xyz
'x, y, z'
'-x, y+1/2, -z+1/2'
'-x, -y, -z'
'x, -y-1/2, z-1/2'

loop_
_atom_site_label
_atom_site_type_symbol
_atom_site_fract_x
_atom_site_fract_y
_atom_site_fract_z
_atom_site_U_iso_or_equiv
_atom_site_adp_type
_atom_site_occupancy
_atom_site_site_symmetry_order
_atom_site_calc_flag
_atom_site_refinement_flags_posn
O1 O 0.8343(4) 0.65471(13) 0.45022(5) 0.0472(4) Uani 1 1 d .
O2 O 1.2271(4) 0.65376(13) 0.54596(5) 0.0458(4) Uani 1 1 d .
O5 O 0.5351(4) 0.85326(14) 0.49876(5) 0.0510(5) Uani 1 1 d .
H5A H 0.642679 0.804313 0.480951 0.076 Uiso 1 1 d G
H5B H 0.411940 0.802968 0.514221 0.076 Uiso 1 1 d G
O4 O 0.4979(5) 0.38596(14) 0.37087(5) 0.0555(5) Uani 1 1 d .
H4 H 0.565817 0.396384 0.396764 0.083 Uiso 1 1 calc GR
O3 O 0.6114(5) 0.61189(14) 0.36583(5) 0.0545(5) Uani 1 1 d .
H3 H 0.678006 0.601400 0.391781 0.082 Uiso 1 1 calc GR
N1 N -0.2155(5) 0.48876(16) 0.07396(6) 0.0455(5) Uani 1 1 d .
H1 H -0.295744 0.487619 0.046969 0.055 Uiso 1 1 calc R
C6 C 0.1536(5) 0.49542(16) 0.20779(6) 0.0313(4) Uani 1 1 d .
C3 C 0.3667(5) 0.49948(17) 0.29872(7) 0.0337(5) Uani 1 1 d .
C5 C 0.3355(5) 0.59847(18) 0.22514(6) 0.0354(5) Uani 1 1 d .
H5 H 0.388612 0.667100 0.206522 0.043 Uiso 1 1 calc R
C9 C 0.0333(5) 0.49312(17) 0.16048(6) 0.0324(5) Uani 1 1 d .
C8 C 0.1852(5) 0.39784(19) 0.28092(6) 0.0369(5) Uani 1 1 d .
H8 H 0.133863 0.328785 0.299444 0.044 Uiso 1 1 calc R
C7 C 0.0777(5) 0.39515(18) 0.23673(6) 0.0356(5) Uani 1 1 d .
H7 H -0.047071 0.325508 0.226164 0.043 Uiso 1 1 calc R
C4 C 0.4383(5) 0.60051(19) 0.26951(6) 0.0363(5) Uani 1 1 d .
H4A H 0.558530 0.670977 0.280291 0.044 Uiso 1 1 calc R
C1 C 0.9249(5) 0.56926(19) 0.47758(6) 0.0370(5) Uani 1 1 d .
C2 C 1.1007(5) 0.56966(19) 0.52081(6) 0.0365(5) Uani 1 1 d .
C10 C 0.0209(5) 0.6028(2) 0.13405(7) 0.0428(5) Uani 1 1 d .
H10 H 0.100408 0.679866 0.145731 0.051 Uiso 1 1 calc R
C13 C -0.0802(6) 0.3802(2) 0.14034(7) 0.0447(5) Uani 1 1 d .
H13 H -0.071500 0.303827 0.156421 0.054 Uiso 1 1 calc R
C11 C -0.1062(6) 0.5991(2) 0.09126(7) 0.0479(6) Uani 1 1 d .
H11 H -0.116497 0.673640 0.074170 0.058 Uiso 1 1 calc R
C12 C -0.2038(6) 0.3803(2) 0.09735(7) 0.0477(6) Uani 1 1 d .
H12 H -0.279938 0.304398 0.084371 0.057 Uiso 1 1 calc R
B1 B 0.5011(6) 0.4992(2) 0.34890(8) 0.0370(6) Uani 1 1 d .

loop_
_atom_site_aniso_label
_atom_site_aniso_U_11
_atom_site_aniso_U_22
_atom_site_aniso_U_33
_atom_site_aniso_U_23
_atom_site_aniso_U_13
_atom_site_aniso_U_12
O1 0.0753(10) 0.0293(8) 0.0368(8) 0.0033(6) -0.0129(7) 0.0026(7)
O2 0.0710(10) 0.0284(8) 0.0378(8) -0.0036(6) -0.0132(7) -0.0028(7)
O5 0.0831(12) 0.0273(9) 0.0423(9) -0.0001(6) -0.0099(8) 0.0020(8)
O4 0.0890(12) 0.0370(9) 0.0402(9) 0.0050(7) -0.0199(8) -0.0080(8)
O3 0.0890(12) 0.0340(9) 0.0403(9) -0.0009(7) -0.0206(8) -0.0049(8)
N1 0.0522(11) 0.0524(13) 0.0319(9) -0.0012(8) -0.0072(8) 0.0013(9)
C6 0.0369(10) 0.0243(10) 0.0326(9) -0.0017(8) -0.0035(8) 0.0047(8)
C3 0.0368(10) 0.0289(11) 0.0352(10) -0.0021(8) -0.0038(8) 0.0071(8)
C5 0.0423(10) 0.0264(11) 0.0376(11) 0.0009(8) -0.0008(8) -0.0009(9)
C9 0.0350(10) 0.0278(11) 0.0344(10) -0.0035(8) 0.0000(8) 0.0040(8)
C8 0.0457(11) 0.0280(11) 0.0370(11) 0.0040(8) -0.0011(9) -0.0021(9)
C7 0.0406(10) 0.0259(11) 0.0403(11) -0.0011(8) -0.0047(8) -0.0019(9)
C4 0.0415(10) 0.0270(11) 0.0403(11) -0.0025(9) -0.0068(8) 0.0002(9)
C1 0.0524(12) 0.0265(11) 0.0321(10) -0.0020(8) -0.0054(9) 0.0028(9)
C2 0.0508(12) 0.0258(11) 0.0328(10) -0.0007(8) -0.0023(8) 0.0018(9)
C10 0.0580(13) 0.0328(12) 0.0374(11) 0.0019(9) -0.0053(9) -0.0069(10)
C13 0.0650(13) 0.0299(12) 0.0390(12) -0.0017(9) -0.0099(10) 0.0067(11)
C11 0.0639(14) 0.0423(14) 0.0375(12) 0.0062(10) -0.0031(10) -0.0058(11)
C12 0.0622(14) 0.0360(13) 0.0448(12) -0.0085(10) -0.0089(10) 0.0002(11)
B1 0.0418(13) 0.0320(13) 0.0371(12) -0.0021(10) -0.0064(10) 0.0037(10)

loop_
_atom_type_symbol
_atom_type_description
_atom_type_scat_dispersion_real
_atom_type_scat_dispersion_imag
_atom_type_scat_source
C C 0.0033 0.0016 'International Tables Vol C Tables 4.2.6.8 and 6.1.1.4'
H H 0.0000 0.0000 'International Tables Vol C Tables 4.2.6.8 and 6.1.1.4'
B B 0.0013 0.0007 'International Tables Vol C Tables 4.2.6.8 and 6.1.1.4'
N N 0.0061 0.0033 'International Tables Vol C Tables 4.2.6.8 and 6.1.1.4'
O O 0.0106 0.0060 'International Tables Vol C Tables 4.2.6.8 and 6.1.1.4'

loop_
_geom_angle_atom_site_label_1
_geom_angle_atom_site_label_2
_geom_angle_atom_site_label_3
_geom_angle
_geom_angle_site_symmetry_3
C12 N1 C11 121.71(19) .
C5 C6 C9 121.69(17) .
C7 C6 C5 117.78(18) .
C7 C6 C9 120.50(17) .
C8 C3 C4 116.61(18) .
C8 C3 B1 121.89(17) .
C4 C3 B1 121.45(17) .
C4 C5 C6 120.97(18) .
C10 C9 C6 122.24(17) .
C10 C9 C13 116.40(19) .
C13 C9 C6 121.36(17) .
C7 C8 C3 122.33(18) .
C8 C7 C6 120.64(18) .
C5 C4 C3 121.68(18) .
O1 C1 C2 134.42(19) .
O1 C1 C2 135.22(19) 3_766
C2 C1 C2 90.36(16) 3_766
O2 C2 C1 135.41(19) .
O2 C2 C1 134.93(19) 3_766
C1 C2 C1 89.64(16) 3_766
C11 C10 C9 121.0(2) .
C12 C13 C9 120.8(2) .
N1 C11 C10 119.9(2) .
N1 C12 C13 120.1(2) .
O4 B1 C3 117.02(18) .
O3 B1 O4 125.95(19) .
O3 B1 C3 117.03(18) .

loop_
_geom_bond_atom_site_label_1
_geom_bond_atom_site_label_2
_geom_bond_distance
_geom_bond_site_symmetry_2
O1 C1 1.257(2) .
O2 C2 1.254(2) .
O4 B1 1.351(2) .
O3 B1 1.350(2) .
N1 C11 1.332(3) .
N1 C12 1.330(2) .
C6 C5 1.389(2) .
C6 C9 1.480(3) .
C6 C7 1.389(2) .
C3 C8 1.382(2) .
C3 C4 1.396(3) .
C3 B1 1.579(3) .
C5 C4 1.376(3) .
C9 C10 1.390(3) .
C9 C13 1.395(3) .
C8 C7 1.377(3) .
C1 C2 1.454(3) .
C1 C2 1.455(3) 3_766
C10 C11 1.363(3) .
C13 C12 1.364(3) .
